data_4506872
loop_
_publ_author_name
'Nath, Naba K.'
'Nangia, Ashwini'

_publ_section_title
;
 Isomorphous Crystals by Chloro--Methyl Exchange in Polymorphic Fuchsones
;
_journal_issue 11
_journal_name_full 'Crystal Growth &amp; Design'
_journal_page_first 5411
_journal_paper_doi 10.1021/cg3010097
_journal_volume 12
_journal_year 2012
_chemical_formula_sum 'C21 H16 Cl2 O'
_chemical_formula_weight 355.24
_chemical_name_systematic
; 
 ? 
;
_space_group_IT_number 15
_symmetry_cell_setting monoclinic
_symmetry_space_group_name_Hall '-C 2yc'
_symmetry_space_group_name_H-M 'C 1 2/c 1'
_atom_sites_solution_hydrogens geom
_atom_sites_solution_primary direct
_atom_sites_solution_secondary difmap
_audit_creation_method SHELXL-97
_cell_angle_alpha 90.00
_cell_angle_beta 90.00
_cell_angle_gamma 90.00
_cell_formula_units_Z 4
_cell_length_a 19.8402(15)
_cell_length_b 10.8101(8)
_cell_length_c 7.7823(6)
_cell_measurement_reflns_used 5598
_cell_measurement_temperature 100(2)
_cell_measurement_theta_max 25.94
_cell_measurement_theta_min 2.15
_cell_volume 1669.1(2)
_computing_cell_refinement 'Bruker SMART'
_computing_data_collection 'Bruker SMART'
_computing_data_reduction 'Bruker SAINT'
_computing_molecular_graphics 'Bruker SHELXTL'
_computing_publication_material 'Bruker SHELXTL'
_computing_structure_refinement 'SHELXL-97 (Sheldrick, 1997)'
_computing_structure_solution 'SHELXS-97 (Sheldrick, 1990)'
_diffrn_ambient_temperature 100(2)
_diffrn_measured_fraction_theta_full 0.998
_diffrn_measured_fraction_theta_max 0.998
_diffrn_measurement_device_type 'CCD area detector'
_diffrn_measurement_method 'phi and omega scans'
_diffrn_radiation_monochromator graphite
_diffrn_radiation_source 'fine-focus sealed tube'
_diffrn_radiation_type MoK\a
_diffrn_radiation_wavelength 0.71073
_diffrn_reflns_av_R_equivalents 0.0247
_diffrn_reflns_av_sigmaI/netI 0.0171
_diffrn_reflns_limit_h_max 24
_diffrn_reflns_limit_h_min -24
_diffrn_reflns_limit_k_max 13
_diffrn_reflns_limit_k_min -13
_diffrn_reflns_limit_l_max 9
_diffrn_reflns_limit_l_min -9
_diffrn_reflns_number 8341
_diffrn_reflns_theta_full 25.94
_diffrn_reflns_theta_max 25.94
_diffrn_reflns_theta_min 2.05
_exptl_absorpt_coefficient_mu 0.393
_exptl_absorpt_correction_T_max 0.9326
_exptl_absorpt_correction_T_min 0.8682
_exptl_absorpt_correction_type multi-scan
_exptl_absorpt_process_details SADABS
_exptl_crystal_colour yellow
_exptl_crystal_density_diffrn 1.414
_exptl_crystal_density_method 'not measured'
_exptl_crystal_description block
_exptl_crystal_F_000 736
_exptl_crystal_size_max 0.37
_exptl_crystal_size_mid 0.32
_exptl_crystal_size_min 0.18
_refine_diff_density_max 0.285
_refine_diff_density_min -0.355
_refine_diff_density_rms 0.120
_refine_ls_extinction_method none
_refine_ls_goodness_of_fit_ref 1.071
_refine_ls_hydrogen_treatment constr
_refine_ls_matrix_type full
_refine_ls_number_parameters 112
_refine_ls_number_reflns 1630
_refine_ls_number_restraints 0
_refine_ls_restrained_S_all 1.071
_refine_ls_R_factor_all 0.0345
_refine_ls_R_factor_gt 0.0334
_refine_ls_shift/su_max 0.000
_refine_ls_shift/su_mean 0.000
_refine_ls_structure_factor_coef Fsqd
_refine_ls_weighting_details 'calc w=1/[\s^2^(Fo^2^)+(0.0501P)^2^+1.5755P] where P=(Fo^2^+2Fc^2^)/3'
_refine_ls_weighting_scheme calc
_refine_ls_wR_factor_gt 0.0880
_refine_ls_wR_factor_ref 0.0890
_reflns_number_gt 1562
_reflns_number_total 1630
_reflns_threshold_expression >2sigma(I)
_cod_data_source_file cg3010097_si_008.cif
_cod_data_source_block MCF-III
_cod_depositor_comments
;
The following automatic conversions were performed:

'_symmetry_cell_setting' value 'Monoclinic' changed to 'monoclinic'
according to /home/saulius/struct/CIF-dictionaries/cif_core.dic
dictionary named 'cif_core.dic' version 2.4.2 from 2011-04-26.

Automatic conversion script
Id: cif_fix_values 1891 2012-01-12 08:04:46Z andrius 
;
_cod_original_sg_symbol_H-M 'C2/c  '
_cod_database_code 4506872

loop_
_symmetry_equiv_pos_as_xyz
'x, y, z'
'-x, y, -z+1/2'
'x+1/2, y+1/2, z'
'-x+1/2, y+1/2, -z+1/2'
'-x, -y, -z'
'x, -y, z-1/2'
'-x+1/2, -y+1/2, -z'
'x+1/2, -y+1/2, z-1/2'

loop_
_atom_site_label
_atom_site_type_symbol
_atom_site_fract_x
_atom_site_fract_y
_atom_site_fract_z
_atom_site_U_iso_or_equiv
_atom_site_adp_type
_atom_site_occupancy
_atom_site_symmetry_multiplicity
_atom_site_calc_flag
_atom_site_refinement_flags
Cl1 Cl 0.248387(17) -0.30641(3) 0.22331(5) 0.02864(15) Uani 1 1 d .
C5 C 0.5000 0.00179(18) 0.2500 0.0148(4) Uani 1 2 d S
C3 C 0.44314(7) 0.20066(12) 0.18647(17) 0.0162(3) Uani 1 1 d .
H3 H 0.4044 0.1574 0.1472 0.019 Uiso 1 1 calc R
C6 C 0.43681(6) -0.07094(11) 0.23787(16) 0.0151(3) Uani 1 1 d .
O1 O 0.5000 0.51033(13) 0.2500 0.0274(3) Uani 1 2 d S
C9 C 0.32009(7) -0.21372(13) 0.22509(18) 0.0193(3) Uani 1 1 d .
C4 C 0.5000 0.12955(17) 0.2500 0.0153(4) Uani 1 2 d S
C2 C 0.44277(7) 0.32538(13) 0.18064(17) 0.0180(3) Uani 1 1 d .
C7 C 0.37775(6) -0.03285(12) 0.32197(16) 0.0165(3) Uani 1 1 d .
H7 H 0.3777 0.0428 0.3840 0.020 Uiso 1 1 calc R
C8 C 0.31948(7) -0.10381(13) 0.31616(17) 0.0188(3) Uani 1 1 d .
H8 H 0.2798 -0.0773 0.3738 0.023 Uiso 1 1 calc R
C11 C 0.43536(7) -0.18354(12) 0.14885(17) 0.0172(3) Uani 1 1 d .
H11 H 0.4750 -0.2119 0.0930 0.021 Uiso 1 1 calc R
C10 C 0.37728(7) -0.25434(12) 0.14063(17) 0.0193(3) Uani 1 1 d .
H10 H 0.3767 -0.3297 0.0779 0.023 Uiso 1 1 calc R
C12 C 0.38647(7) 0.39770(13) 0.10030(19) 0.0231(3) Uani 1 1 d .
H12A H 0.3516 0.3407 0.0592 0.035 Uiso 1 1 calc R
H12B H 0.4040 0.4459 0.0034 0.035 Uiso 1 1 calc R
H12C H 0.3670 0.4538 0.1858 0.035 Uiso 1 1 calc R
C1 C 0.5000 0.39634(18) 0.2500 0.0192(4) Uani 1 2 d S

loop_
_atom_site_aniso_label
_atom_site_aniso_U_11
_atom_site_aniso_U_22
_atom_site_aniso_U_33
_atom_site_aniso_U_23
_atom_site_aniso_U_13
_atom_site_aniso_U_12
Cl1 0.0186(2) 0.0270(2) 0.0403(3) -0.00400(14) 0.00265(15) -0.01048(13)
C5 0.0143(8) 0.0163(9) 0.0138(8) 0.000 0.0008(6) 0.000
C3 0.0137(6) 0.0169(6) 0.0179(6) 0.0003(5) 0.0020(5) -0.0003(5)
C6 0.0138(6) 0.0143(6) 0.0172(6) 0.0031(5) -0.0013(5) 0.0002(5)
O1 0.0279(8) 0.0138(7) 0.0405(9) 0.000 0.0029(6) 0.000
C9 0.0150(7) 0.0186(6) 0.0242(7) 0.0026(5) -0.0023(5) -0.0052(5)
C4 0.0138(8) 0.0158(9) 0.0162(8) 0.000 0.0032(6) 0.000
C2 0.0166(6) 0.0176(7) 0.0198(6) 0.0014(5) 0.0052(5) 0.0024(5)
C7 0.0153(6) 0.0141(6) 0.0199(6) -0.0001(5) -0.0015(5) 0.0012(5)
C8 0.0137(6) 0.0199(7) 0.0228(7) 0.0015(5) 0.0009(5) 0.0012(5)
C11 0.0167(7) 0.0154(6) 0.0194(6) 0.0016(5) 0.0019(5) 0.0012(5)
C10 0.0211(7) 0.0152(6) 0.0217(7) -0.0004(5) -0.0009(5) -0.0022(5)
C12 0.0217(7) 0.0179(7) 0.0298(7) 0.0033(6) 0.0013(6) 0.0046(5)
C1 0.0201(9) 0.0151(9) 0.0223(9) 0.000 0.0067(7) 0.000

loop_
_atom_type_symbol
_atom_type_description
_atom_type_scat_dispersion_real
_atom_type_scat_dispersion_imag
_atom_type_scat_source
C C 0.0033 0.0016 'International Tables Vol C Tables 4.2.6.8 and 6.1.1.4'
H H 0.0000 0.0000 'International Tables Vol C Tables 4.2.6.8 and 6.1.1.4'
O O 0.0106 0.0060 'International Tables Vol C Tables 4.2.6.8 and 6.1.1.4'
Cl Cl 0.1484 0.1585 'International Tables Vol C Tables 4.2.6.8 and 6.1.1.4'

loop_
_geom_angle_atom_site_label_1
_geom_angle_atom_site_label_2
_geom_angle_atom_site_label_3
_geom_angle
_geom_angle_site_symmetry_3
C4 C5 C6 122.02(8) .
C4 C5 C6 122.02(8) 2_655
C6 C5 C6 115.96(16) 2_655
C2 C3 C4 123.01(13) .
C2 C3 H3 118.5 .
C4 C3 H3 118.5 .
C11 C6 C7 117.92(12) .
C11 C6 C5 120.63(12) .
C7 C6 C5 121.37(12) .
C10 C9 C8 121.56(12) .
C10 C9 Cl1 118.96(11) .
C8 C9 Cl1 119.44(10) .
C5 C4 C3 121.97(8) .
C5 C4 C3 121.97(8) 2_655
C3 C4 C3 116.07(16) 2_655
C3 C2 C1 120.27(13) .
C3 C2 C12 122.62(13) .
C1 C2 C12 117.09(12) .
C8 C7 C6 121.19(12) .
C8 C7 H7 119.4 .
C6 C7 H7 119.4 .
C9 C8 C7 118.95(12) .
C9 C8 H8 120.5 .
C7 C8 H8 120.5 .
C10 C11 C6 121.34(12) .
C10 C11 H11 119.3 .
C6 C11 H11 119.3 .
C9 C10 C11 119.03(13) .
C9 C10 H10 120.5 .
C11 C10 H10 120.5 .
C2 C12 H12A 109.5 .
C2 C12 H12B 109.5 .
H12A C12 H12B 109.5 .
C2 C12 H12C 109.5 .
H12A C12 H12C 109.5 .
H12B C12 H12C 109.5 .
O1 C1 C2 121.39(8) .
O1 C1 C2 121.39(8) 2_655
C2 C1 C2 117.22(16) 2_655

loop_
_geom_bond_atom_site_label_1
_geom_bond_atom_site_label_2
_geom_bond_distance
_geom_bond_site_symmetry_2
Cl1 C9 1.7401(13) .
C5 C4 1.381(3) .
C5 C6 1.4828(16) .
C5 C6 1.4828(16) 2_655
C3 C2 1.3491(18) .
C3 C4 1.4518(16) .
C3 H3 0.9500 .
C6 C11 1.4009(18) .
C6 C7 1.4040(18) .
O1 C1 1.232(3) .
C9 C10 1.383(2) .
C9 C8 1.3835(19) .
C4 C3 1.4518(16) 2_655
C2 C1 1.4727(17) .
C2 C12 1.4999(19) .
C7 C8 1.3881(19) .
C7 H7 0.9500 .
C8 H8 0.9500 .
C11 C10 1.3849(19) .
C11 H11 0.9500 .
C10 H10 0.9500 .
C12 H12A 0.9800 .
C12 H12B 0.9800 .
C12 H12C 0.9800 .
C1 C2 1.4728(17) 2_655
